data_4038170
loop_
_publ_author_name
'Zhang, Zhenming'
'Fu, Bei'
'Wang, Hui'
'Chen, Han'
'Tu, Yongliang'
'Zhao, Junfeng'

_publ_section_title
;
 Access to (Z)-1,2-Endiamides and 1,1-Endiamides via a Base-Promoted
 Tandem Reaction.
;
_journal_name_full 'The Journal of organic chemistry'
_journal_paper_doi 10.1021/acs.joc.9b03305
_journal_year 2020
_chemical_absolute_configuration ad
_chemical_formula_moiety 'C12 H18 N2 O4 S2'
_chemical_formula_sum 'C12 H18 N2 O4 S2'
_chemical_formula_weight 318.40
_space_group_crystal_system orthorhombic
_space_group_IT_number 19
_space_group_name_Hall 'P 2ac 2ab'
_space_group_name_H-M_alt 'P 21 21 21'
_atom_sites_solution_hydrogens geom
_atom_sites_solution_primary direct
_atom_sites_solution_secondary difmap
_audit_creation_date 2019-01-18
_audit_creation_method
;
Olex2 1.2
(compiled 2014.09.19 svn.r3010 for OlexSys, GUI svn.r4874)
;
_cell_angle_alpha 90.00
_cell_angle_beta 90.00
_cell_angle_gamma 90.00
_cell_formula_units_Z 4
_cell_length_a 6.9470(3)
_cell_length_b 14.4082(7)
_cell_length_c 15.4652(7)
_cell_measurement_reflns_used 5681
_cell_measurement_temperature 293(2)
_cell_measurement_theta_max 26.6190
_cell_measurement_theta_min 4.0680
_cell_volume 1547.97(12)
_computing_cell_refinement 'CrysAlisPro 1.171.39.37b (Rigaku OD, 2017)'
_computing_data_collection 'CrysAlisPro 1.171.39.37b (Rigaku OD, 2017)'
_computing_data_reduction 'CrysAlisPro 1.171.39.37b (Rigaku OD, 2017)'
_computing_molecular_graphics 'Olex2 (Dolomanov et al., 2009)'
_computing_publication_material 'Olex2 (Dolomanov et al., 2009)'
_computing_structure_refinement 'XL (Sheldrick, 2008)'
_computing_structure_solution 'XS (Sheldrick, 2008)'
_diffrn_ambient_temperature 293(2)
_diffrn_detector 'CCD plate'
_diffrn_detector_area_resol_mean 8.0353
_diffrn_detector_type EosS2
_diffrn_measured_fraction_theta_full 0.996
_diffrn_measured_fraction_theta_max 0.996
_diffrn_measurement_details
;
List of Runs (angles in degrees, time in seconds):

  # Type    Start    End  Width  t~exp~   \w     \q     \k     \f   Frames
--------------------------------------------------------------------------
  1  \w    -88.00 -35.00   1.00    3.75    --  -15.76-178.00  90.00   53
  2  \w    -88.00 -35.00   1.00    3.75    --  -15.76-178.00-180.00   53
  3  \w    -51.00  44.00   1.00    3.75    --   17.01 -77.00  90.00   95
  4  \w    -83.00 -58.00   1.00    3.75    --  -15.76 -57.00  60.00   25
  5  \w      0.00  84.00   1.00    3.75    --   17.01  57.00  30.00   84
  6  \w    -10.00  85.00   1.00    3.75    --   17.01  77.00-180.00   95
;
_diffrn_measurement_device 'four-circle diffractometer'
_diffrn_measurement_device_type 'SuperNova, Single source at offset/far, EosS2'
_diffrn_measurement_method '\w scans'
_diffrn_orient_matrix_type 'CrysAlisPro convention (1999,Acta A55,543-557)'
_diffrn_orient_matrix_UB_11 0.0578916000
_diffrn_orient_matrix_UB_12 -0.0166123000
_diffrn_orient_matrix_UB_13 0.0344947000
_diffrn_orient_matrix_UB_21 -0.0837005000
_diffrn_orient_matrix_UB_22 -0.0158543000
_diffrn_orient_matrix_UB_23 0.0217429000
_diffrn_orient_matrix_UB_31 0.0083972000
_diffrn_orient_matrix_UB_32 -0.0435023000
_diffrn_orient_matrix_UB_33 -0.0210604000
_diffrn_radiation_monochromator mirror
_diffrn_radiation_probe x-ray
_diffrn_radiation_type MoK\a
_diffrn_radiation_wavelength 0.71073
_diffrn_reflns_av_R_equivalents 0.0299
_diffrn_reflns_av_unetI/netI 0.0265
_diffrn_reflns_limit_h_max 8
_diffrn_reflns_limit_h_min -8
_diffrn_reflns_limit_k_max 17
_diffrn_reflns_limit_k_min -17
_diffrn_reflns_limit_l_max 18
_diffrn_reflns_limit_l_min -18
_diffrn_reflns_number 11897
_diffrn_reflns_theta_full 25.00
_diffrn_reflns_theta_max 25.00
_diffrn_reflns_theta_min 3.51
_diffrn_source 'micro-focus sealed X-ray tube'
_diffrn_source_type 'SuperNova (Mo) X-ray Source'
_exptl_absorpt_coefficient_mu 0.357
_exptl_absorpt_correction_T_max 1.00000
_exptl_absorpt_correction_T_min 0.45064
_exptl_absorpt_correction_type multi-scan
_exptl_absorpt_process_details
;
CrysAlisPro 1.171.39.37b (Rigaku Oxford Diffraction, 2017)
Empirical absorption correction using spherical harmonics,
 implemented in SCALE3 ABSPACK scaling algorithm.
;
_exptl_crystal_colour colorless
_exptl_crystal_density_diffrn 1.366
_exptl_crystal_density_method 'not measured'
_exptl_crystal_description block
_exptl_crystal_F_000 672
_exptl_crystal_size_max 0.2
_exptl_crystal_size_mid 0.15
_exptl_crystal_size_min 0.1
_refine_diff_density_max 0.134
_refine_diff_density_min -0.264
_refine_diff_density_rms 0.043
_refine_ls_abs_structure_details 'Flack H D (1983), Acta Cryst. A39, 876-881'
_refine_ls_abs_structure_Flack -0.07(8)
_refine_ls_extinction_method none
_refine_ls_goodness_of_fit_ref 1.066
_refine_ls_hydrogen_treatment constr
_refine_ls_matrix_type full
_refine_ls_number_parameters 185
_refine_ls_number_reflns 2712
_refine_ls_number_restraints 0
_refine_ls_restrained_S_all 1.066
_refine_ls_R_factor_all 0.0398
_refine_ls_R_factor_gt 0.0353
_refine_ls_shift/su_max 0.001
_refine_ls_shift/su_mean 0.000
_refine_ls_structure_factor_coef Fsqd
_refine_ls_weighting_details 'calc w=1/[\s^2^(Fo^2^)+(0.0409P)^2^+0.2727P] where P=(Fo^2^+2Fc^2^)/3'
_refine_ls_weighting_scheme calc
_refine_ls_wR_factor_gt 0.0813
_refine_ls_wR_factor_ref 0.0836
_reflns_number_gt 2498
_reflns_number_total 2712
_reflns_threshold_expression >2sigma(I)
_cod_data_source_file jo9b03305_si_004.cif
_cod_data_source_block fp-22-1-2
_cod_original_cell_volume 1547.96(12)
_cod_database_code 4038170
_reflns_odcompleteness_completeness 99.46
_reflns_odcompleteness_iscentric 1
_reflns_odcompleteness_theta 26.32
_olex2_refinement_description
;
1. Fixed Uiso
 At 1.2 times of:
  All C(H) groups
 At 1.5 times of:
  All C(H,H,H) groups
2.a Aromatic/amide H refined with riding coordinates:
 C4(H4), C6(H6), C8(H8), C9(H9), C11(H11), C13(H13)
2.b Idealised Me refined as rotating group:
 C14(H14A,H14B,H14C), C16(H16A,H16B,H16C), C17(H17A,H17B,H17C), C18(H18A,H18B,
 H18C)
;
_olex2_submission_special_instructions 'No special instructions were received'
_oxdiff_exptl_absorpt_empirical_details
;
Empirical correction (ABSPACK) includes:
- Absorption correction using spherical harmonics
- Frame scaling
;
_oxdiff_exptl_absorpt_empirical_full_max 1.767
_oxdiff_exptl_absorpt_empirical_full_min 0.538

loop_
_space_group_symop_id
_space_group_symop_operation_xyz
1 'x, y, z'
2 '-x+1/2, -y, z+1/2'
3 'x+1/2, -y+1/2, -z'
4 '-x, y+1/2, -z+1/2'

loop_
_atom_site_label
_atom_site_type_symbol
_atom_site_fract_x
_atom_site_fract_y
_atom_site_fract_z
_atom_site_U_iso_or_equiv
_atom_site_adp_type
_atom_site_occupancy
_atom_site_calc_flag
_atom_site_disorder_assembly
_atom_site_disorder_group
_atom_site_refinement_flags_posn
S1 S 0.14343(10) 0.69536(5) 0.63474(4) 0.04954(19) Uani 1 d . . .
S2 S 0.22813(10) 0.44846(5) 0.77023(5) 0.0535(2) Uani 1 d . . .
C1 C 0.6253(3) 0.64456(16) 0.86012(14) 0.0357(5) Uani 1 d . . .
N2 N 0.2635(3) 0.55642(13) 0.79565(11) 0.0369(4) Uani 1 d . . .
C3 C 0.3817(3) 0.61328(15) 0.74370(13) 0.0333(5) Uani 1 d . . .
C4 C 0.7236(3) 0.71924(17) 0.89522(15) 0.0436(6) Uani 1 d . . .
H4 H 0.7331 0.7740 0.8637 0.052 Uiso 1 calc . . R
O5 O 0.0269(2) 0.69881(16) 0.71049(13) 0.0682(6) Uani 1 d . . .
C6 C 0.6174(3) 0.56303(18) 0.90848(16) 0.0443(6) Uani 1 d . . .
H6 H 0.5546 0.5113 0.8862 0.053 Uiso 1 calc . . R
N7 N 0.3191(3) 0.62212(15) 0.65508(11) 0.0440(5) Uani 1 d . . .
C8 C 0.5388(3) 0.65504(17) 0.77378(15) 0.0384(5) Uani 1 d . . .
H8 H 0.6010 0.6954 0.7360 0.046 Uiso 1 calc . . R
C9 C 0.8079(3) 0.7142(2) 0.97623(17) 0.0516(7) Uani 1 d . . .
H9 H 0.8720 0.7654 0.9987 0.062 Uiso 1 calc . . R
O10 O 0.1888(4) 0.39956(14) 0.84884(14) 0.0801(7) Uani 1 d . . .
C11 C 0.7969(4) 0.6338(2) 1.02323(16) 0.0558(7) Uani 1 d . . .
H11 H 0.8531 0.6301 1.0777 0.067 Uiso 1 calc . . R
O12 O 0.3878(3) 0.42087(14) 0.71737(15) 0.0769(6) Uani 1 d . . .
C13 C 0.7018(3) 0.5585(2) 0.98896(17) 0.0524(7) Uani 1 d . . .
H13 H 0.6944 0.5037 1.0206 0.063 Uiso 1 calc . . R
C14 C 0.2536(5) 0.8037(2) 0.6207(2) 0.0680(8) Uani 1 d . . .
H14A H 0.1566 0.8505 0.6133 0.102 Uiso 1 calc . . GR
H14B H 0.3347 0.8020 0.5705 0.102 Uiso 1 calc . . GR
H14C H 0.3299 0.8180 0.6707 0.102 Uiso 1 calc . . GR
O15 O 0.0593(4) 0.66906(18) 0.55435(13) 0.0854(8) Uani 1 d . . .
C16 C 0.1621(4) 0.5947(2) 0.87126(15) 0.0498(6) Uani 1 d . . .
H16A H 0.0290 0.5769 0.8692 0.075 Uiso 1 calc . . GR
H16B H 0.1716 0.6612 0.8707 0.075 Uiso 1 calc . . GR
H16C H 0.2195 0.5711 0.9233 0.075 Uiso 1 calc . . GR
C17 C 0.4641(5) 0.6080(3) 0.58641(18) 0.0774(11) Uani 1 d . . .
H17A H 0.4005 0.6016 0.5316 0.116 Uiso 1 calc . . GR
H17B H 0.5368 0.5528 0.5984 0.116 Uiso 1 calc . . GR
H17C H 0.5494 0.6604 0.5845 0.116 Uiso 1 calc . . GR
C18 C 0.0176(5) 0.4458(3) 0.7071(2) 0.0803(10) Uani 1 d . . .
H18A H -0.0813 0.4813 0.7351 0.120 Uiso 1 calc . . GR
H18B H -0.0246 0.3828 0.7005 0.120 Uiso 1 calc . . GR
H18C H 0.0439 0.4719 0.6512 0.120 Uiso 1 calc . . GR

loop_
_atom_site_aniso_label
_atom_site_aniso_U_11
_atom_site_aniso_U_22
_atom_site_aniso_U_33
_atom_site_aniso_U_23
_atom_site_aniso_U_13
_atom_site_aniso_U_12
S1 0.0441(3) 0.0621(4) 0.0424(3) 0.0095(3) -0.0057(3) 0.0073(3)
S2 0.0595(4) 0.0396(3) 0.0614(4) -0.0061(3) -0.0146(3) -0.0086(3)
C1 0.0234(10) 0.0392(13) 0.0444(11) 0.0034(11) 0.0046(10) 0.0041(10)
N2 0.0359(10) 0.0393(10) 0.0356(9) -0.0041(8) 0.0037(8) -0.0028(10)
C3 0.0324(11) 0.0357(12) 0.0317(11) 0.0001(9) 0.0041(9) 0.0077(10)
C4 0.0331(12) 0.0417(14) 0.0561(15) 0.0005(11) 0.0033(11) 0.0022(12)
O5 0.0442(10) 0.0925(17) 0.0680(13) 0.0292(12) 0.0159(10) 0.0246(11)
C6 0.0338(12) 0.0434(14) 0.0558(14) 0.0099(12) -0.0047(11) -0.0010(12)
N7 0.0495(12) 0.0534(13) 0.0291(9) -0.0016(9) 0.0035(9) 0.0103(11)
C8 0.0323(11) 0.0407(13) 0.0423(12) 0.0101(11) 0.0047(11) 0.0017(11)
C9 0.0380(13) 0.0576(17) 0.0592(15) -0.0159(14) -0.0006(12) 0.0029(13)
O10 0.0978(17) 0.0591(12) 0.0835(14) 0.0264(11) -0.0210(13) -0.0321(13)
C11 0.0406(13) 0.086(2) 0.0405(13) -0.0033(15) -0.0042(12) 0.0119(15)
O12 0.0837(14) 0.0542(13) 0.0928(16) -0.0308(12) 0.0010(14) 0.0064(12)
C13 0.0404(13) 0.0641(17) 0.0527(14) 0.0219(14) -0.0020(11) 0.0046(15)
C14 0.0697(19) 0.0594(17) 0.0748(19) 0.0197(15) 0.0109(16) 0.0100(17)
O15 0.0919(16) 0.0996(19) 0.0646(13) 0.0034(13) -0.0386(12) 0.0060(14)
C16 0.0398(13) 0.0663(17) 0.0432(13) -0.0046(12) 0.0099(12) 0.0027(13)
C17 0.085(2) 0.105(3) 0.0423(15) 0.0010(18) 0.0207(16) 0.035(2)
C18 0.083(2) 0.074(2) 0.084(2) -0.009(2) -0.037(2) -0.020(2)

loop_
_atom_type_symbol
_atom_type_description
_atom_type_scat_dispersion_real
_atom_type_scat_dispersion_imag
_atom_type_scat_source
C C 0.0033 0.0016 'International Tables Vol C Tables 4.2.6.8 and 6.1.1.4'
H H 0.0000 0.0000 'International Tables Vol C Tables 4.2.6.8 and 6.1.1.4'
N N 0.0061 0.0033 'International Tables Vol C Tables 4.2.6.8 and 6.1.1.4'
O O 0.0106 0.0060 'International Tables Vol C Tables 4.2.6.8 and 6.1.1.4'
S S 0.1246 0.1234 'International Tables Vol C Tables 4.2.6.8 and 6.1.1.4'

loop_
_geom_angle_atom_site_label_1
_geom_angle_atom_site_label_2
_geom_angle_atom_site_label_3
_geom_angle
_geom_angle_site_symmetry_1
_geom_angle_site_symmetry_3
_geom_angle_publ_flag
O5 S1 N7 106.68(10) . . ?
O5 S1 C14 108.58(15) . . ?
N7 S1 C14 105.74(13) . . ?
O15 S1 O5 119.57(14) . . ?
O15 S1 N7 107.50(13) . . ?
O15 S1 C14 107.96(15) . . ?
N2 S2 C18 106.33(14) . . ?
O10 S2 N2 107.15(11) . . ?
O10 S2 O12 119.68(16) . . ?
O10 S2 C18 107.60(16) . . ?
O12 S2 N2 106.64(11) . . ?
O12 S2 C18 108.71(15) . . ?
C4 C1 C6 117.6(2) . . ?
C4 C1 C8 118.5(2) . . ?
C6 C1 C8 123.8(2) . . ?
C3 N2 S2 120.45(15) . . ?
C3 N2 C16 120.9(2) . . ?
C16 N2 S2 118.62(16) . . ?
N2 C3 N7 114.64(19) . . ?
C8 C3 N2 122.74(19) . . ?
C8 C3 N7 122.6(2) . . ?
C1 C4 H4 119.3 . . ?
C1 C4 C9 121.5(2) . . ?
C9 C4 H4 119.3 . . ?
C1 C6 H6 119.7 . . ?
C13 C6 C1 120.6(2) . . ?
C13 C6 H6 119.7 . . ?
C3 N7 S1 117.51(14) . . ?
C3 N7 C17 117.7(2) . . ?
C17 N7 S1 117.20(17) . . ?
C1 C8 H8 116.4 . . ?
C3 C8 C1 127.3(2) . . ?
C3 C8 H8 116.4 . . ?
C4 C9 H9 120.0 . . ?
C11 C9 C4 120.1(2) . . ?
C11 C9 H9 120.0 . . ?
C9 C11 H11 120.4 . . ?
C9 C11 C13 119.3(2) . . ?
C13 C11 H11 120.4 . . ?
C6 C13 H13 119.5 . . ?
C11 C13 C6 121.0(3) . . ?
C11 C13 H13 119.5 . . ?
S1 C14 H14A 109.5 . . ?
S1 C14 H14B 109.5 . . ?
S1 C14 H14C 109.5 . . ?
H14A C14 H14B 109.5 . . ?
H14A C14 H14C 109.5 . . ?
H14B C14 H14C 109.5 . . ?
N2 C16 H16A 109.5 . . ?
N2 C16 H16B 109.5 . . ?
N2 C16 H16C 109.5 . . ?
H16A C16 H16B 109.5 . . ?
H16A C16 H16C 109.5 . . ?
H16B C16 H16C 109.5 . . ?
N7 C17 H17A 109.5 . . ?
N7 C17 H17B 109.5 . . ?
N7 C17 H17C 109.5 . . ?
H17A C17 H17B 109.5 . . ?
H17A C17 H17C 109.5 . . ?
H17B C17 H17C 109.5 . . ?
S2 C18 H18A 109.5 . . ?
S2 C18 H18B 109.5 . . ?
S2 C18 H18C 109.5 . . ?
H18A C18 H18B 109.5 . . ?
H18A C18 H18C 109.5 . . ?
H18B C18 H18C 109.5 . . ?

loop_
_geom_bond_atom_site_label_1
_geom_bond_atom_site_label_2
_geom_bond_distance
_geom_bond_site_symmetry_2
_geom_bond_publ_flag
S1 O5 1.4249(19) . ?
S1 N7 1.644(2) . ?
S1 C14 1.752(3) . ?
S1 O15 1.425(2) . ?
S2 N2 1.6232(19) . ?
S2 O10 1.431(2) . ?
S2 O12 1.434(2) . ?
S2 C18 1.759(3) . ?
C1 C4 1.385(3) . ?
C1 C6 1.394(3) . ?
C1 C8 1.472(3) . ?
N2 C3 1.411(3) . ?
N2 C16 1.473(3) . ?
C3 N7 1.443(3) . ?
C3 C8 1.330(3) . ?
C4 H4 0.9300 . ?
C4 C9 1.385(3) . ?
C6 H6 0.9300 . ?
C6 C13 1.377(3) . ?
N7 C17 1.478(3) . ?
C8 H8 0.9300 . ?
C9 H9 0.9300 . ?
C9 C11 1.370(4) . ?
C11 H11 0.9300 . ?
C11 C13 1.377(4) . ?
C13 H13 0.9300 . ?
C14 H14A 0.9600 . ?
C14 H14B 0.9600 . ?
C14 H14C 0.9600 . ?
C16 H16A 0.9600 . ?
C16 H16B 0.9600 . ?
C16 H16C 0.9600 . ?
C17 H17A 0.9600 . ?
C17 H17B 0.9600 . ?
C17 H17C 0.9600 . ?
C18 H18A 0.9600 . ?
C18 H18B 0.9600 . ?
C18 H18C 0.9600 . ?

loop_
_geom_torsion_atom_site_label_1
_geom_torsion_atom_site_label_2
_geom_torsion_atom_site_label_3
_geom_torsion_atom_site_label_4
_geom_torsion
_geom_torsion_site_symmetry_1
_geom_torsion_site_symmetry_2
_geom_torsion_site_symmetry_3
_geom_torsion_site_symmetry_4
_geom_torsion_publ_flag
S2 N2 C3 N7 59.1(2) . . . . ?
S2 N2 C3 C8 -120.5(2) . . . . ?
C1 C4 C9 C11 0.7(4) . . . . ?
C1 C6 C13 C11 -0.5(4) . . . . ?
N2 C3 N7 S1 79.8(2) . . . . ?
N2 C3 N7 C17 -131.4(2) . . . . ?
N2 C3 C8 C1 5.4(4) . . . . ?
C4 C1 C6 C13 1.2(3) . . . . ?
C4 C1 C8 C3 -149.7(2) . . . . ?
C4 C9 C11 C13 0.1(4) . . . . ?
O5 S1 N7 C3 -29.6(2) . . . . ?
O5 S1 N7 C17 -178.6(2) . . . . ?
C6 C1 C4 C9 -1.3(3) . . . . ?
C6 C1 C8 C3 31.5(4) . . . . ?
N7 C3 C8 C1 -174.2(2) . . . . ?
C8 C1 C4 C9 179.8(2) . . . . ?
C8 C1 C6 C13 -180.0(2) . . . . ?
C8 C3 N7 S1 -100.6(2) . . . . ?
C8 C3 N7 C17 48.3(3) . . . . ?
C9 C11 C13 C6 -0.2(4) . . . . ?
O10 S2 N2 C3 152.55(18) . . . . ?
O10 S2 N2 C16 -30.5(2) . . . . ?
O12 S2 N2 C3 23.3(2) . . . . ?
O12 S2 N2 C16 -159.82(18) . . . . ?
C14 S1 N7 C3 85.9(2) . . . . ?
C14 S1 N7 C17 -63.1(2) . . . . ?
O15 S1 N7 C3 -158.96(19) . . . . ?
O15 S1 N7 C17 52.1(3) . . . . ?
C16 N2 C3 N7 -117.7(2) . . . . ?
C16 N2 C3 C8 62.6(3) . . . . ?
C18 S2 N2 C3 -92.6(2) . . . . ?
C18 S2 N2 C16 84.3(2) . . . . ?
